data_2021244
loop_
_publ_author_name
'Li, Ning'
'Bai, Xianyong'
'Zhang, Lianshuang'
'Hou, Yun'

_publ_section_title
;
 Synthesis, crystal structures and anti-inflammatory activity of four
 3,5-bis(arylidene)-<i>N</i>-benzenesulfonyl-4-piperidone derivatives
;
_journal_coeditor_code SK3698
_journal_issue 10
_journal_name_full 'Acta Crystallographica Section C'
_journal_page_first 1171
_journal_page_last 1179
_journal_paper_doi 10.1107/S2053229618013232
_journal_volume 74
_journal_year 2018
_chemical_formula_iupac 'C27 H18 F6 N2 O5 S'
_chemical_formula_moiety 'C27 H18 F6 N2 O5 S'
_chemical_formula_sum 'C27 H18 F6 N2 O5 S'
_chemical_formula_weight 596.49
_chemical_name_systematic
(3<i>E</i>,5<i>E</i>)-1-(4-Nitrobenzenesulfonyl)-3,5-bis[4-(trifluoromethyl)benzylidene]piperidin-4-one
_space_group_crystal_system triclinic
_space_group_IT_number 2
_space_group_name_Hall '-P 1'
_space_group_name_H-M_alt 'P -1'
_symmetry_space_group_name_Hall '-P 1'
_symmetry_space_group_name_H-M 'P -1'
_atom_sites_solution_hydrogens geom
_audit_creation_method SHELXL-2014/7
_cell_angle_alpha 90.825(5)
_cell_angle_beta 96.884(5)
_cell_angle_gamma 98.971(5)
_cell_formula_units_Z 2
_cell_length_a 7.4346(7)
_cell_length_b 11.6714(11)
_cell_length_c 14.6479(15)
_cell_measurement_reflns_used 5944
_cell_measurement_temperature 150(2)
_cell_measurement_theta_max 26.35
_cell_measurement_theta_min 2.29
_cell_volume 1245.7(2)
_computing_cell_refinement
;
APEX2 (Bruker, 2007)
;
_computing_data_collection
;
APEX2 (Bruker, 2007)
;
_computing_data_reduction
;
SAINT (Bruker, 2012)
;
_computing_molecular_graphics
;
SHELXTL (Sheldrick, 2008)
;
_computing_publication_material
;
SHELXTL (Sheldrick, 2008)
;
_computing_structure_refinement
;
SHELXL2014 (Sheldrick, 2015b)
;
_computing_structure_solution
;
SHELXT2014 (Sheldrick, 2015a)
;
_diffrn_ambient_temperature 150(2)
_diffrn_measured_fraction_theta_full 0.989
_diffrn_measured_fraction_theta_max 0.989
_diffrn_measurement_device_type 'Bruker SMART CCD area detector'
_diffrn_measurement_method 'phi and omega scans'
_diffrn_radiation_type MoK\a
_diffrn_radiation_wavelength 0.71073
_diffrn_reflns_av_R_equivalents 0.0723
_diffrn_reflns_av_unetI/netI 0.0545
_diffrn_reflns_limit_h_max 9
_diffrn_reflns_limit_h_min -9
_diffrn_reflns_limit_k_max 14
_diffrn_reflns_limit_k_min -14
_diffrn_reflns_limit_l_max 18
_diffrn_reflns_limit_l_min -18
_diffrn_reflns_number 23092
_diffrn_reflns_theta_full 25.242
_diffrn_reflns_theta_max 26.022
_diffrn_reflns_theta_min 2.218
_diffrn_source 'sealed tube'
_exptl_absorpt_coefficient_mu 0.219
_exptl_absorpt_correction_type none
_exptl_crystal_colour yellow
_exptl_crystal_density_diffrn 1.590
_exptl_crystal_description block
_exptl_crystal_F_000 608
_exptl_crystal_size_max 0.180
_exptl_crystal_size_mid 0.160
_exptl_crystal_size_min 0.100
_refine_diff_density_max 0.409
_refine_diff_density_min -0.414
_refine_ls_extinction_method none
_refine_ls_goodness_of_fit_ref 1.032
_refine_ls_hydrogen_treatment constr
_refine_ls_matrix_type full
_refine_ls_number_parameters 370
_refine_ls_number_reflns 4848
_refine_ls_number_restraints 0
_refine_ls_restrained_S_all 1.032
_refine_ls_R_factor_all 0.0871
_refine_ls_R_factor_gt 0.0505
_refine_ls_shift/su_max 0.000
_refine_ls_shift/su_mean 0.000
_refine_ls_structure_factor_coef Fsqd
_refine_ls_weighting_details 'w=1/[\s^2^(Fo^2^)+(0.0531P)^2^+1.0046P] where P=(Fo^2^+2Fc^2^)/3'
_refine_ls_weighting_scheme calc
_refine_ls_wR_factor_gt 0.1111
_refine_ls_wR_factor_ref 0.1290
_reflns_number_gt 3350
_reflns_number_total 4848
_reflns_threshold_expression 'I > 2\s(I)'
_cod_data_source_file sk3698sup1.cif
_cod_data_source_block 6
_cod_database_code 2021244
_shelx_space_group_comment
;
The symmetry employed for this shelxl refinement is uniquely defined
by the following loop, which should always be used as a source of
symmetry information in preference to the above space-group names.
They are only intended as comments.
;
_shelx_estimated_absorpt_t_min 0.962
_shelx_estimated_absorpt_t_max 0.978

loop_
_space_group_symop_operation_xyz
'x, y, z'
'-x, -y, -z'

loop_
_atom_site_type_symbol
_atom_site_label
_atom_site_fract_x
_atom_site_fract_y
_atom_site_fract_z
_atom_site_U_iso_or_equiv
_atom_site_adp_type
_atom_site_calc_flag
_atom_site_occupancy
C C1 0.2697(3) 0.2808(2) 0.99958(18) 0.0237(6) Uani d 1
H H1A 0.3550 0.3436 1.0356 0.028 Uiso calc 1
H H1B 0.3403 0.2411 0.9594 0.028 Uiso calc 1
C C2 0.1802(3) 0.1958(2) 1.06333(18) 0.0218(6) Uani d 1
C C3 -0.0101(3) 0.1329(2) 1.03293(18) 0.0228(6) Uani d 1
C C4 -0.0992(4) 0.1547(2) 0.93983(18) 0.0233(6) Uani d 1
C C5 0.0042(4) 0.2409(2) 0.88225(18) 0.0244(6) Uani d 1
H H5A 0.0792 0.2012 0.8444 0.029 Uiso calc 1
H H5B -0.0830 0.2778 0.8404 0.029 Uiso calc 1
C C6 0.2579(4) 0.1728(2) 1.14696(18) 0.0241(6) Uani d 1
H H6 0.1800 0.1231 1.1815 0.029 Uiso calc 1
C C7 0.4435(3) 0.2119(2) 1.19402(18) 0.0226(6) Uani d 1
C C8 0.4688(4) 0.2154(3) 1.29007(19) 0.0310(7) Uani d 1
H H8 0.3655 0.1964 1.3225 0.037 Uiso calc 1
C C9 0.6414(4) 0.2460(3) 1.3389(2) 0.0319(7) Uani d 1
H H9 0.6561 0.2499 1.4043 0.038 Uiso calc 1
C C10 0.7924(4) 0.2710(2) 1.29146(19) 0.0266(6) Uani d 1
C C11 0.7714(4) 0.2664(2) 1.19627(19) 0.0244(6) Uani d 1
H H11 0.8758 0.2830 1.1643 0.029 Uiso calc 1
C C12 0.5980(4) 0.2377(2) 1.14770(19) 0.0242(6) Uani d 1
H H12 0.5839 0.2354 1.0823 0.029 Uiso calc 1
C C13 0.9797(4) 0.2955(3) 1.3438(2) 0.0385(8) Uani d 1
C C14 -0.2679(4) 0.0956(2) 0.91185(19) 0.0248(6) Uani d 1
H H14 -0.3218 0.0480 0.9566 0.030 Uiso calc 1
C C15 -0.3797(4) 0.0941(2) 0.82299(19) 0.0249(6) Uani d 1
C C16 -0.5702(4) 0.0620(2) 0.8190(2) 0.0281(6) Uani d 1
H H16 -0.6225 0.0434 0.8741 0.034 Uiso calc 1
C C17 -0.6826(4) 0.0571(2) 0.7373(2) 0.0347(7) Uani d 1
H H17 -0.8116 0.0367 0.7362 0.042 Uiso calc 1
C C18 -0.6080(4) 0.0817(3) 0.6561(2) 0.0368(7) Uani d 1
C C19 -0.4201(4) 0.1100(3) 0.6575(2) 0.0360(7) Uani d 1
H H19 -0.3687 0.1257 0.6018 0.043 Uiso calc 1
C C20 -0.3071(4) 0.1154(2) 0.7399(2) 0.0298(6) Uani d 1
H H20 -0.1780 0.1339 0.7402 0.036 Uiso calc 1
C C21 -0.7317(5) 0.0732(3) 0.5674(3) 0.0512(9) Uani d 1
C C22 0.2910(3) 0.4401(2) 0.80587(18) 0.0225(6) Uani d 1
C C23 0.4795(4) 0.4413(2) 0.82156(19) 0.0268(6) Uani d 1
H H23 0.5426 0.4528 0.8821 0.032 Uiso calc 1
C C24 0.5737(4) 0.4254(2) 0.7475(2) 0.0317(7) Uani d 1
H H24 0.7028 0.4268 0.7562 0.038 Uiso calc 1
C C25 0.4765(4) 0.4076(2) 0.6611(2) 0.0299(7) Uani d 1
C C26 0.2900(4) 0.4064(2) 0.6445(2) 0.0323(7) Uani d 1
H H26 0.2278 0.3947 0.5838 0.039 Uiso calc 1
C C27 0.1952(4) 0.4224(2) 0.71799(19) 0.0287(6) Uani d 1
H H27 0.0663 0.4214 0.7086 0.034 Uiso calc 1
F F1 1.1028(2) 0.35879(16) 1.29868(14) 0.0502(5) Uani d 1
F F2 1.0477(2) 0.19669(19) 1.36152(16) 0.0626(7) Uani d 1
F F3 0.9829(3) 0.3491(3) 1.42395(16) 0.0943(10) Uani d 1
F F4 -0.6494(4) 0.1212(3) 0.49823(18) 0.1085(12) Uani d 1
F F5 -0.8768(4) 0.1228(3) 0.5723(2) 0.1092(11) Uani d 1
F F6 -0.7900(3) -0.03590(19) 0.53857(15) 0.0697(7) Uani d 1
N N1 0.1234(3) 0.32961(18) 0.94353(15) 0.0233(5) Uani d 1
N N2 0.5775(4) 0.3884(2) 0.5824(2) 0.0431(7) Uani d 1
O O1 -0.0883(2) 0.06280(16) 1.08281(13) 0.0290(5) Uani d 1
O O2 0.2915(2) 0.52922(15) 0.96959(12) 0.0265(4) Uani d 1
O O3 -0.0020(2) 0.48987(16) 0.86577(13) 0.0277(4) Uani d 1
O O4 0.7417(3) 0.3840(2) 0.59848(18) 0.0606(7) Uani d 1
O O5 0.4897(4) 0.3747(2) 0.50595(18) 0.0665(8) Uani d 1
S S1 0.16976(9) 0.45813(6) 0.90097(5) 0.02288(18) Uani d 1

loop_
_atom_site_aniso_label
_atom_site_aniso_U_11
_atom_site_aniso_U_22
_atom_site_aniso_U_33
_atom_site_aniso_U_12
_atom_site_aniso_U_13
_atom_site_aniso_U_23
C1 0.0206(13) 0.0262(14) 0.0226(14) 0.0013(11) -0.0016(11) 0.0016(11)
C2 0.0223(13) 0.0209(13) 0.0217(14) 0.0014(10) 0.0033(11) 0.0011(11)
C3 0.0226(14) 0.0251(14) 0.0213(14) 0.0033(11) 0.0058(11) -0.0011(11)
C4 0.0231(14) 0.0232(14) 0.0223(14) 0.0019(11) 0.0000(11) -0.0008(11)
C5 0.0227(14) 0.0261(14) 0.0209(14) -0.0019(11) -0.0037(11) -0.0004(11)
C6 0.0226(14) 0.0263(14) 0.0241(15) 0.0032(11) 0.0060(12) 0.0022(11)
C7 0.0207(13) 0.0231(13) 0.0241(14) 0.0049(11) 0.0005(11) 0.0050(11)
C8 0.0251(15) 0.0452(17) 0.0244(16) 0.0095(13) 0.0035(12) 0.0077(13)
C9 0.0290(15) 0.0486(18) 0.0200(15) 0.0157(13) -0.0015(12) 0.0022(13)
C10 0.0250(14) 0.0279(15) 0.0275(15) 0.0096(11) -0.0016(12) 0.0009(12)
C11 0.0215(14) 0.0253(14) 0.0273(15) 0.0054(11) 0.0041(12) 0.0012(11)
C12 0.0270(14) 0.0235(14) 0.0226(14) 0.0046(11) 0.0043(12) 0.0010(11)
C13 0.0276(16) 0.056(2) 0.0327(18) 0.0130(15) -0.0020(14) 0.0042(15)
C14 0.0260(14) 0.0225(14) 0.0255(15) 0.0025(11) 0.0035(12) -0.0008(11)
C15 0.0212(14) 0.0195(13) 0.0309(16) -0.0018(11) -0.0027(12) -0.0011(11)
C16 0.0238(14) 0.0237(14) 0.0354(17) 0.0001(11) 0.0025(13) 0.0005(12)
C17 0.0231(15) 0.0285(16) 0.048(2) 0.0009(12) -0.0087(14) -0.0014(14)
C18 0.0375(17) 0.0289(16) 0.0375(18) 0.0003(13) -0.0162(14) 0.0029(13)
C19 0.0390(17) 0.0338(16) 0.0294(17) -0.0060(13) -0.0039(14) 0.0019(13)
C20 0.0234(14) 0.0318(15) 0.0306(16) -0.0035(12) -0.0007(12) -0.0010(12)
C21 0.049(2) 0.044(2) 0.050(2) -0.0060(17) -0.0198(18) 0.0045(17)
C22 0.0234(14) 0.0209(13) 0.0223(14) 0.0018(11) 0.0016(11) 0.0019(11)
C23 0.0269(15) 0.0294(15) 0.0226(15) 0.0007(11) 0.0017(12) 0.0012(11)
C24 0.0271(15) 0.0328(16) 0.0363(18) 0.0060(12) 0.0069(13) 0.0028(13)
C25 0.0362(16) 0.0265(15) 0.0289(16) 0.0049(12) 0.0124(13) -0.0017(12)
C26 0.0381(17) 0.0363(16) 0.0214(15) 0.0044(13) 0.0014(13) 0.0008(12)
C27 0.0246(14) 0.0341(16) 0.0270(16) 0.0053(12) 0.0001(12) 0.0028(12)
F1 0.0271(10) 0.0541(12) 0.0628(13) -0.0043(8) -0.0087(9) 0.0168(10)
F2 0.0273(10) 0.0755(15) 0.0861(17) 0.0151(10) -0.0017(10) 0.0436(13)
F3 0.0377(12) 0.185(3) 0.0528(15) 0.0176(15) -0.0155(11) -0.0596(17)
F4 0.095(2) 0.135(2) 0.0626(17) -0.0474(18) -0.0445(15) 0.0581(17)
F5 0.090(2) 0.134(3) 0.099(2) 0.0623(19) -0.0620(17) -0.0291(18)
F6 0.0825(16) 0.0577(14) 0.0514(14) -0.0123(12) -0.0309(12) -0.0028(10)
N1 0.0222(12) 0.0226(12) 0.0227(12) -0.0013(9) -0.0014(10) 0.0052(9)
N2 0.0588(19) 0.0370(15) 0.0371(17) 0.0057(13) 0.0235(15) -0.0053(12)
O1 0.0271(10) 0.0322(11) 0.0261(11) -0.0026(8) 0.0056(9) 0.0045(8)
O2 0.0298(10) 0.0256(10) 0.0217(10) -0.0017(8) 0.0016(8) -0.0017(8)
O3 0.0228(10) 0.0318(11) 0.0290(11) 0.0072(8) 0.0012(8) 0.0060(8)
O4 0.0484(16) 0.0762(19) 0.0636(18) 0.0120(13) 0.0315(14) -0.0027(14)
O5 0.083(2) 0.088(2) 0.0329(15) 0.0161(16) 0.0222(15) -0.0119(14)
S1 0.0228(3) 0.0246(3) 0.0204(4) 0.0017(3) 0.0020(3) 0.0024(3)

loop_
_atom_type_symbol
_atom_type_description
_atom_type_scat_dispersion_real
_atom_type_scat_dispersion_imag
_atom_type_scat_source
C C 0.0033 0.0016 'International Tables Vol C Tables 4.2.6.8 and 6.1.1.4'
H H 0.0000 0.0000 'International Tables Vol C Tables 4.2.6.8 and 6.1.1.4'
N N 0.0061 0.0033 'International Tables Vol C Tables 4.2.6.8 and 6.1.1.4'
O O 0.0106 0.0060 'International Tables Vol C Tables 4.2.6.8 and 6.1.1.4'
F F 0.0171 0.0103 'International Tables Vol C Tables 4.2.6.8 and 6.1.1.4'
S S 0.1246 0.1234 'International Tables Vol C Tables 4.2.6.8 and 6.1.1.4'

loop_
_geom_angle_atom_site_label_1
_geom_angle_atom_site_label_2
_geom_angle_atom_site_label_3
_geom_angle
N1 C1 C2 107.8(2)
N1 C1 H1A 110.1
C2 C1 H1A 110.1
N1 C1 H1B 110.1
C2 C1 H1B 110.1
H1A C1 H1B 108.5
C6 C2 C3 116.9(2)
C6 C2 C1 124.4(2)
C3 C2 C1 118.7(2)
O1 C3 C4 120.8(2)
O1 C3 C2 120.8(2)
C4 C3 C2 118.3(2)
C14 C4 C3 118.1(2)
C14 C4 C5 123.8(2)
C3 C4 C5 118.1(2)
N1 C5 C4 108.8(2)
N1 C5 H5A 109.9
C4 C5 H5A 109.9
N1 C5 H5B 109.9
C4 C5 H5B 109.9
H5A C5 H5B 108.3
C2 C6 C7 130.6(2)
C2 C6 H6 114.7
C7 C6 H6 114.7
C8 C7 C12 118.4(2)
C8 C7 C6 118.2(2)
C12 C7 C6 123.3(2)
C9 C8 C7 121.3(3)
C9 C8 H8 119.4
C7 C8 H8 119.4
C8 C9 C10 119.3(3)
C8 C9 H9 120.4
C10 C9 H9 120.4
C11 C10 C9 120.6(3)
C11 C10 C13 119.9(2)
C9 C10 C13 119.4(3)
C10 C11 C12 119.9(2)
C10 C11 H11 120.0
C12 C11 H11 120.0
C11 C12 C7 120.6(2)
C11 C12 H12 119.7
C7 C12 H12 119.7
F3 C13 F1 107.2(3)
F3 C13 F2 106.5(3)
F1 C13 F2 104.8(2)
F3 C13 C10 112.9(3)
F1 C13 C10 113.8(2)
F2 C13 C10 111.1(3)
C4 C14 C15 129.4(3)
C4 C14 H14 115.3
C15 C14 H14 115.3
C20 C15 C16 117.6(3)
C20 C15 C14 123.8(2)
C16 C15 C14 118.5(3)
C17 C16 C15 121.3(3)
C17 C16 H16 119.4
C15 C16 H16 119.4
C16 C17 C18 120.0(3)
C16 C17 H17 120.0
C18 C17 H17 120.0
C19 C18 C17 120.0(3)
C19 C18 C21 120.6(3)
C17 C18 C21 119.4(3)
C20 C19 C18 120.0(3)
C20 C19 H19 120.0
C18 C19 H19 120.0
C19 C20 C15 121.1(3)
C19 C20 H20 119.5
C15 C20 H20 119.5
F5 C21 F6 107.5(3)
F5 C21 F4 106.6(3)
F6 C21 F4 104.0(3)
F5 C21 C18 112.8(3)
F6 C21 C18 112.1(3)
F4 C21 C18 113.2(3)
C23 C22 C27 121.6(3)
C23 C22 S1 119.0(2)
C27 C22 S1 119.4(2)
C24 C23 C22 119.0(3)
C24 C23 H23 120.5
C22 C23 H23 120.5
C25 C24 C23 118.6(3)
C25 C24 H24 120.7
C23 C24 H24 120.7
C26 C25 C24 123.0(3)
C26 C25 N2 118.6(3)
C24 C25 N2 118.4(3)
C25 C26 C27 118.7(3)
C25 C26 H26 120.7
C27 C26 H26 120.7
C26 C27 C22 119.1(3)
C26 C27 H27 120.5
C22 C27 H27 120.5
C5 N1 C1 111.8(2)
C5 N1 S1 116.02(17)
C1 N1 S1 119.59(17)
O5 N2 O4 124.4(3)
O5 N2 C25 117.5(3)
O4 N2 C25 118.1(3)
O3 S1 O2 120.83(12)
O3 S1 N1 106.37(11)
O2 S1 N1 107.05(11)
O3 S1 C22 107.42(12)
O2 S1 C22 107.99(12)
N1 S1 C22 106.35(12)

loop_
_geom_bond_atom_site_label_1
_geom_bond_atom_site_label_2
_geom_bond_distance
C1 N1 1.474(3)
C1 C2 1.507(3)
C1 H1A 0.9900
C1 H1B 0.9900
C2 C6 1.339(4)
C2 C3 1.501(4)
C3 O1 1.230(3)
C3 C4 1.486(4)
C4 C14 1.348(4)
C4 C5 1.502(4)
C5 N1 1.469(3)
C5 H5A 0.9900
C5 H5B 0.9900
C6 C7 1.468(4)
C6 H6 0.9500
C7 C8 1.396(4)
C7 C12 1.398(4)
C8 C9 1.384(4)
C8 H8 0.9500
C9 C10 1.385(4)
C9 H9 0.9500
C10 C11 1.384(4)
C10 C13 1.491(4)
C11 C12 1.385(4)
C11 H11 0.9500
C12 H12 0.9500
C13 F3 1.318(4)
C13 F1 1.329(4)
C13 F2 1.347(4)
C14 C15 1.456(4)
C14 H14 0.9500
C15 C20 1.400(4)
C15 C16 1.402(4)
C16 C17 1.370(4)
C16 H16 0.9500
C17 C18 1.386(4)
C17 H17 0.9500
C18 C19 1.383(4)
C18 C21 1.491(4)
C19 C20 1.379(4)
C19 H19 0.9500
C20 H20 0.9500
C21 F5 1.310(4)
C21 F6 1.325(4)
C21 F4 1.331(4)
C22 C23 1.390(4)
C22 C27 1.391(4)
C22 S1 1.775(3)
C23 C24 1.385(4)
C23 H23 0.9500
C24 C25 1.376(4)
C24 H24 0.9500
C25 C26 1.376(4)
C25 N2 1.481(4)
C26 C27 1.381(4)
C26 H26 0.9500
C27 H27 0.9500
N1 S1 1.635(2)
N2 O5 1.222(4)
N2 O4 1.224(4)
O2 S1 1.4290(19)
O3 S1 1.4246(19)

loop_
_geom_hbond_atom_site_label_D
_geom_hbond_atom_site_label_H
_geom_hbond_atom_site_label_A
_geom_hbond_site_symmetry_A
_geom_hbond_distance_DH
_geom_hbond_distance_HA
_geom_hbond_distance_DA
_geom_hbond_angle_DHA
C24 H24 O3 1_655 0.95 2.56 3.380(4) 145
C23 H23 O2 2_667 0.95 2.36 3.304(3) 176

loop_
_geom_torsion_atom_site_label_1
_geom_torsion_atom_site_label_2
_geom_torsion_atom_site_label_3
_geom_torsion_atom_site_label_4
_geom_torsion
N1 C1 C2 C6 -149.6(3)
N1 C1 C2 C3 29.4(3)
C6 C2 C3 O1 -0.8(4)
C1 C2 C3 O1 -180.0(2)
C6 C2 C3 C4 -178.9(2)
C1 C2 C3 C4 2.0(4)
O1 C3 C4 C14 0.1(4)
C2 C3 C4 C14 178.2(2)
O1 C3 C4 C5 -179.7(2)
C2 C3 C4 C5 -1.6(4)
C14 C4 C5 N1 149.9(3)
C3 C4 C5 N1 -30.3(3)
C3 C2 C6 C7 174.9(2)
C1 C2 C6 C7 -6.0(5)
C2 C6 C7 C8 154.6(3)
C2 C6 C7 C12 -30.2(4)
C12 C7 C8 C9 1.4(4)
C6 C7 C8 C9 176.9(3)
C7 C8 C9 C10 -1.5(4)
C8 C9 C10 C11 0.5(4)
C8 C9 C10 C13 -175.5(3)
C9 C10 C11 C12 0.6(4)
C13 C10 C11 C12 176.6(2)
C10 C11 C12 C7 -0.7(4)
C8 C7 C12 C11 -0.3(4)
C6 C7 C12 C11 -175.5(2)
C11 C10 C13 F3 150.4(3)
C9 C10 C13 F3 -33.6(4)
C11 C10 C13 F1 27.9(4)
C9 C10 C13 F1 -156.0(3)
C11 C10 C13 F2 -90.1(3)
C9 C10 C13 F2 86.0(3)
C3 C4 C14 C15 -175.3(3)
C5 C4 C14 C15 4.5(5)
C4 C14 C15 C20 27.5(5)
C4 C14 C15 C16 -157.0(3)
C20 C15 C16 C17 -3.1(4)
C14 C15 C16 C17 -178.9(3)
C15 C16 C17 C18 1.3(4)
C16 C17 C18 C19 0.7(4)
C16 C17 C18 C21 178.6(3)
C17 C18 C19 C20 -1.0(4)
C21 C18 C19 C20 -178.8(3)
C18 C19 C20 C15 -0.8(4)
C16 C15 C20 C19 2.8(4)
C14 C15 C20 C19 178.4(3)
C19 C18 C21 F5 -136.3(3)
C17 C18 C21 F5 45.9(4)
C19 C18 C21 F6 102.2(4)
C17 C18 C21 F6 -75.6(4)
C19 C18 C21 F4 -15.1(5)
C17 C18 C21 F4 167.1(3)
C27 C22 C23 C24 0.5(4)
S1 C22 C23 C24 179.0(2)
C22 C23 C24 C25 -0.8(4)
C23 C24 C25 C26 0.9(4)
C23 C24 C25 N2 -178.9(2)
C24 C25 C26 C27 -0.8(4)
N2 C25 C26 C27 179.0(2)
C25 C26 C27 C22 0.5(4)
C23 C22 C27 C26 -0.4(4)
S1 C22 C27 C26 -178.8(2)
C4 C5 N1 C1 66.3(3)
C4 C5 N1 S1 -151.72(18)
C2 C1 N1 C5 -65.4(3)
C2 C1 N1 S1 154.18(18)
C26 C25 N2 O5 1.4(4)
C24 C25 N2 O5 -178.8(3)
C26 C25 N2 O4 -176.5(3)
C24 C25 N2 O4 3.3(4)
C5 N1 S1 O3 51.6(2)
C1 N1 S1 O3 -169.49(19)
C5 N1 S1 O2 -177.90(18)
C1 N1 S1 O2 -39.0(2)
C5 N1 S1 C22 -62.6(2)
C1 N1 S1 C22 76.2(2)
C23 C22 S1 O3 162.1(2)
C27 C22 S1 O3 -19.4(2)
C23 C22 S1 O2 30.3(2)
C27 C22 S1 O2 -151.2(2)
C23 C22 S1 N1 -84.4(2)
C27 C22 S1 N1 94.1(2)

_cod_database_fobs_code 2021244
